data_4300479
loop_
_publ_author_name
'Burchell, Tara J.'
'Puddephatt, Richard J.'

_publ_section_title
;
Self-Assembly of Homochiral and Heterochiral Silver(I) Coordination
Polymers and Networks
;
_journal_issue 2
_journal_name_full 'Inorganic Chemistry'
_journal_page_first 650
_journal_page_last 659
_journal_paper_doi 10.1021/ic051365t
_journal_volume 45
_journal_year 2006
_chemical_formula_sum 'C71 H56 Ag2 F6 N8 O12 S2'
_chemical_formula_weight 1607.10
_space_group_IT_number 2
_symmetry_cell_setting triclinic
_symmetry_space_group_name_Hall '-P 1'
_symmetry_space_group_name_H-M 'P -1'
_cell_angle_alpha 99.13(3)
_cell_angle_beta 103.92(3)
_cell_angle_gamma 105.97(3)
_cell_formula_units_Z 2
_cell_length_a 13.882(3)
_cell_length_b 13.959(3)
_cell_length_c 19.119(4)
_cell_measurement_temperature 150(2)
_cell_volume 3355.3(12)
_diffrn_ambient_temperature 150(2)
_exptl_crystal_density_diffrn 1.591
_cod_depositor_comments
;
The following automatic conversions were performed:
'_symmetry_cell_setting' value 'Triclinic' changed to 'triclinic'
according to '/home/saulius/struct/CIF-dictionaries/cif_core.dic'
dictionary named 'cif_core.dic' version 2.4.1 from 2010-06-29.

Automatic conversion script
Id: cif_fix_enum 1527 2010-12-29 10:47:43Z saulius 
;
_cod_database_code 4300479

loop_
_symmetry_equiv_pos_as_xyz
'x, y, z'
'-x, -y, -z'

loop_
_atom_site_label
_atom_site_type_symbol
_atom_site_fract_x
_atom_site_fract_y
_atom_site_fract_z
_atom_site_U_iso_or_equiv
_atom_site_adp_type
_atom_site_occupancy
_atom_site_symmetry_multiplicity
_atom_site_calc_flag
_atom_site_refinement_flags
_atom_site_disorder_assembly
_atom_site_disorder_group
Ag1 Ag 1.22930(3) 1.26220(3) 1.25882(2) 0.04029(13) Uani 1 1 d . . .
Ag2 Ag 1.79957(3) 1.25731(3) 1.71874(2) 0.04262(13) Uani 1 1 d . . .
S1 S 1.25284(10) 0.48963(10) 1.18949(7) 0.0353(3) Uani 1 1 d . . .
C65 C 1.3059(5) 0.5602(5) 1.1280(4) 0.0538(16) Uani 1 1 d . . .
O10 O 1.3428(3) 0.4739(3) 1.23577(19) 0.0426(9) Uani 1 1 d . . .
O11 O 1.2114(3) 0.5574(3) 1.2285(2) 0.0513(10) Uani 1 1 d . . .
O12 O 1.1762(3) 0.3978(3) 1.1398(2) 0.0454(9) Uani 1 1 d . . .
F1 F 1.3894(3) 0.6419(3) 1.1673(2) 0.0907(15) Uani 1 1 d . . .
F2 F 1.2351(3) 0.5935(3) 1.0878(2) 0.0773(12) Uani 1 1 d . . .
F3 F 1.3356(3) 0.5025(4) 1.0812(2) 0.0791(12) Uani 1 1 d . . .
S2 S 1.20825(10) 1.03730(10) 1.32177(7) 0.0337(3) Uani 1 1 d . . .
C66 C 1.1589(5) 0.9884(5) 1.3931(3) 0.0482(15) Uani 1 1 d . . .
O13 O 1.2907(3) 1.1302(3) 1.3623(2) 0.0564(11) Uani 1 1 d . . .
O14 O 1.2403(3) 0.9560(3) 1.2889(2) 0.0482(10) Uani 1 1 d . . .
O15 O 1.1182(3) 1.0514(3) 1.27388(19) 0.0464(9) Uani 1 1 d . . .
F4 F 1.2306(3) 0.9603(3) 1.43837(18) 0.0594(9) Uani 1 1 d . . .
F5 F 1.0733(3) 0.9078(3) 1.3646(2) 0.0804(13) Uani 1 1 d . . .
F6 F 1.1377(3) 1.0604(3) 1.4360(2) 0.0699(11) Uani 1 1 d . . .
N1 N 1.3255(3) 1.2178(3) 1.1958(2) 0.0323(9) Uani 1 1 d . . .
C1 C 1.4025(4) 1.1842(4) 1.2269(3) 0.0343(12) Uani 1 1 d . . .
H1A H 1.4126 1.1790 1.2769 0.041 Uiso 1 1 calc R . .
C2 C 1.4685(4) 1.1567(4) 1.1898(3) 0.0384(12) Uani 1 1 d . . .
H2A H 1.5246 1.1361 1.2144 0.046 Uiso 1 1 calc R . .
C3 C 1.4509(4) 1.1600(4) 1.1162(3) 0.0352(12) Uani 1 1 d . . .
H3A H 1.4936 1.1396 1.0888 0.042 Uiso 1 1 calc R . .
C4 C 1.3705(4) 1.1934(4) 1.0826(3) 0.0297(11) Uani 1 1 d . . .
C5 C 1.3110(4) 1.2245(4) 1.1245(2) 0.0293(11) Uani 1 1 d . . .
H5A H 1.2585 1.2513 1.1025 0.035 Uiso 1 1 calc R . .
C6 C 1.3454(4) 1.1982(4) 1.0024(3) 0.0284(11) Uani 1 1 d . . .
O1 O 1.3377(3) 1.2769(3) 0.98507(18) 0.0377(8) Uani 1 1 d . . .
N2 N 1.3330(3) 1.1099(3) 0.9541(2) 0.0294(9) Uani 1 1 d . . .
H2B H 1.3423 1.0576 0.9718 0.035 Uiso 1 1 calc R . .
C7 C 1.3056(4) 1.0992(4) 0.8763(3) 0.0290(11) Uani 1 1 d . . .
C8 C 1.3630(4) 1.1748(4) 0.8473(3) 0.0356(12) Uani 1 1 d . . .
H8A H 1.4205 1.2309 0.8800 0.043 Uiso 1 1 calc R . .
C9 C 1.3365(4) 1.1679(4) 0.7728(3) 0.0402(13) Uani 1 1 d . . .
H9A H 1.3747 1.2205 0.7543 0.048 Uiso 1 1 calc R . .
C10 C 1.2535(4) 1.0839(4) 0.7227(3) 0.0332(12) Uani 1 1 d . . .
C11 C 1.2215(5) 1.0765(4) 0.6450(3) 0.0430(14) Uani 1 1 d . . .
H11A H 1.2578 1.1290 0.6255 0.052 Uiso 1 1 calc R . .
C12 C 1.1405(5) 0.9960(5) 0.5985(3) 0.0475(15) Uani 1 1 d . . .
H12A H 1.1203 0.9925 0.5468 0.057 Uiso 1 1 calc R . .
C13 C 1.0862(4) 0.9178(4) 0.6258(3) 0.0421(13) Uani 1 1 d . . .
H13A H 1.0304 0.8608 0.5924 0.051 Uiso 1 1 calc R . .
C14 C 1.1128(4) 0.9230(4) 0.7007(3) 0.0343(12) Uani 1 1 d . . .
H14A H 1.0745 0.8701 0.7188 0.041 Uiso 1 1 calc R . .
C15 C 1.1969(4) 1.0064(4) 0.7507(3) 0.0302(11) Uani 1 1 d . . .
C16 C 1.2241(4) 1.0151(4) 0.8297(3) 0.0276(11) Uani 1 1 d . . .
C17 C 1.1573(4) 0.9383(3) 0.8592(2) 0.0257(10) Uani 1 1 d . . .
C18 C 1.1756(4) 0.8439(3) 0.8664(3) 0.0283(11) Uani 1 1 d . . .
C19 C 1.2572(4) 0.8163(4) 0.8449(3) 0.0361(12) Uani 1 1 d . . .
H19A H 1.3026 0.8620 0.8258 0.043 Uiso 1 1 calc R . .
C20 C 1.2710(4) 0.7243(4) 0.8516(3) 0.0425(13) Uani 1 1 d . . .
H20A H 1.3257 0.7069 0.8367 0.051 Uiso 1 1 calc R . .
C21 C 1.2056(5) 0.6555(4) 0.8801(3) 0.0461(14) Uani 1 1 d . . .
H21A H 1.2162 0.5920 0.8844 0.055 Uiso 1 1 calc R . .
C22 C 1.1271(4) 0.6797(4) 0.9015(3) 0.0395(13) Uani 1 1 d . . .
H22A H 1.0835 0.6330 0.9212 0.047 Uiso 1 1 calc R . .
C23 C 1.1091(4) 0.7733(4) 0.8950(3) 0.0307(11) Uani 1 1 d . . .
C24 C 1.0257(4) 0.7989(4) 0.9150(3) 0.0331(11) Uani 1 1 d . . .
H24A H 0.9821 0.7535 0.9355 0.040 Uiso 1 1 calc R . .
C25 C 1.0070(4) 0.8875(4) 0.9055(3) 0.0319(11) Uani 1 1 d . . .
H25A H 0.9494 0.9023 0.9177 0.038 Uiso 1 1 calc R . .
C26 C 1.0729(4) 0.9570(4) 0.8777(2) 0.0277(11) Uani 1 1 d . . .
N3 N 1.0487(3) 1.0472(3) 0.8650(2) 0.0286(9) Uani 1 1 d . . .
H3B H 1.0149 1.0476 0.8198 0.034 Uiso 1 1 calc R . .
C27 C 1.0759(3) 1.1313(4) 0.9203(3) 0.0264(10) Uani 1 1 d . . .
O2 O 1.1248(3) 1.1376(2) 0.98432(18) 0.0330(8) Uani 1 1 d . . .
C28 C 1.0441(4) 1.2204(4) 0.8996(3) 0.0267(10) Uani 1 1 d . . .
C29 C 1.0940(4) 1.3167(4) 0.9469(3) 0.0319(11) Uani 1 1 d . . .
H29A H 1.1475 1.3269 0.9917 0.038 Uiso 1 1 calc R . .
C30 C 1.0638(4) 1.3979(4) 0.9275(3) 0.0409(13) Uani 1 1 d . . .
H30A H 1.0968 1.4651 0.9589 0.049 Uiso 1 1 calc R . .
C31 C 0.9856(4) 1.3808(4) 0.8623(3) 0.0367(12) Uani 1 1 d . . .
H31A H 0.9662 1.4373 0.8493 0.044 Uiso 1 1 calc R . .
C32 C 0.9654(4) 1.2088(4) 0.8352(3) 0.0332(11) Uani 1 1 d . . .
H32A H 0.9307 1.1424 0.8028 0.040 Uiso 1 1 calc R . .
N4 N 0.9365(3) 1.2885(3) 0.8170(2) 0.0340(10) Uani 1 1 d . . .
N5 N 1.1352(3) 1.3215(3) 1.3171(2) 0.0342(10) Uani 1 1 d . . .
C33 C 1.0652(4) 1.3604(4) 1.2804(3) 0.0388(13) Uani 1 1 d . . .
H33A H 1.0588 1.3592 1.2296 0.047 Uiso 1 1 calc R . .
C34 C 1.0028(4) 1.4015(5) 1.3127(3) 0.0431(14) Uani 1 1 d . . .
H34A H 0.9534 1.4269 1.2844 0.052 Uiso 1 1 calc R . .
C35 C 1.0128(4) 1.4055(4) 1.3865(3) 0.0406(13) Uani 1 1 d . . .
H35A H 0.9707 1.4340 1.4101 0.049 Uiso 1 1 calc R . .
C36 C 1.0853(4) 1.3675(4) 1.4259(3) 0.0308(11) Uani 1 1 d . . .
C37 C 1.1445(4) 1.3252(4) 1.3895(3) 0.0322(11) Uani 1 1 d . . .
H37A H 1.1933 1.2980 1.4164 0.039 Uiso 1 1 calc R . .
C38 C 1.0956(4) 1.3751(4) 1.5075(3) 0.0294(11) Uani 1 1 d . . .
O3 O 1.0225(3) 1.3797(3) 1.53086(19) 0.0468(10) Uani 1 1 d . . .
N6 N 1.1898(3) 1.3789(3) 1.5499(2) 0.0296(9) Uani 1 1 d . . .
H6A H 1.2386 1.3759 1.5284 0.036 Uiso 1 1 calc R . .
C39 C 1.2149(4) 1.3877(4) 1.6284(3) 0.0277(11) Uani 1 1 d . . .
C40 C 1.1489(4) 1.3169(4) 1.6559(3) 0.0344(12) Uani 1 1 d . . .
H40A H 1.0872 1.2658 1.6228 0.041 Uiso 1 1 calc R . .
C41 C 1.1742(4) 1.3221(4) 1.7300(3) 0.0353(12) Uani 1 1 d . . .
H41A H 1.1294 1.2745 1.7484 0.042 Uiso 1 1 calc R . .
C42 C 1.2662(4) 1.3972(4) 1.7803(3) 0.0311(11) Uani 1 1 d . . .
C43 C 1.2963(4) 1.4018(4) 1.8574(3) 0.0362(12) Uani 1 1 d . . .
H43A H 1.2535 1.3533 1.8764 0.043 Uiso 1 1 calc R . .
C44 C 1.3845(4) 1.4739(4) 1.9044(3) 0.0391(13) Uani 1 1 d . . .
H44A H 1.4029 1.4757 1.9559 0.047 Uiso 1 1 calc R . .
C45 C 1.4494(4) 1.5461(4) 1.8777(3) 0.0363(12) Uani 1 1 d . . .
H45A H 1.5105 1.5975 1.9113 0.044 Uiso 1 1 calc R . .
C46 C 1.4246(4) 1.5426(4) 1.8029(3) 0.0306(11) Uani 1 1 d . . .
H46A H 1.4699 1.5906 1.7853 0.037 Uiso 1 1 calc R . .
C47 C 1.3331(4) 1.4688(3) 1.7523(3) 0.0262(10) Uani 1 1 d . . .
C48 C 1.3043(3) 1.4628(3) 1.6741(2) 0.0252(10) Uani 1 1 d . . .
C49 C 1.3710(3) 1.5390(4) 1.6432(2) 0.0259(10) Uani 1 1 d . . .
C50 C 1.3492(4) 1.6320(4) 1.6361(2) 0.0273(11) Uani 1 1 d . . .
C51 C 1.2672(4) 1.6568(4) 1.6583(3) 0.0346(12) Uani 1 1 d . . .
H51A H 1.2224 1.6089 1.6764 0.041 Uiso 1 1 calc R . .
C52 C 1.2512(4) 1.7480(4) 1.6542(3) 0.0424(13) Uani 1 1 d . . .
H52A H 1.1956 1.7629 1.6695 0.051 Uiso 1 1 calc R . .
C53 C 1.3160(5) 1.8199(4) 1.6275(3) 0.0473(14) Uani 1 1 d . . .
H53A H 1.3049 1.8837 1.6255 0.057 Uiso 1 1 calc R . .
C54 C 1.3948(4) 1.7985(4) 1.6043(3) 0.0370(12) Uani 1 1 d . . .
H54A H 1.4380 1.8477 1.5861 0.044 Uiso 1 1 calc R . .
C55 C 1.4132(4) 1.7044(4) 1.6071(3) 0.0291(11) Uani 1 1 d . . .
C56 C 1.4962(4) 1.6823(4) 1.5849(3) 0.0295(11) Uani 1 1 d . . .
H56A H 1.5378 1.7291 1.5641 0.035 Uiso 1 1 calc R . .
C57 C 1.5172(4) 1.5939(4) 1.5931(3) 0.0298(11) Uani 1 1 d . . .
H57A H 1.5736 1.5799 1.5786 0.036 Uiso 1 1 calc R . .
C58 C 1.4546(3) 1.5231(3) 1.6233(2) 0.0252(10) Uani 1 1 d . . .
N7 N 1.4843(3) 1.4347(3) 1.6333(2) 0.0274(9) Uani 1 1 d . . .
H7A H 1.5338 1.4398 1.6737 0.033 Uiso 1 1 calc R . .
C59 C 1.4393(4) 1.3444(4) 1.5830(3) 0.0266(10) Uani 1 1 d . . .
O4 O 1.3631(2) 1.3273(2) 1.52841(17) 0.0311(8) Uani 1 1 d . . .
C60 C 1.4869(4) 1.2614(4) 1.5960(3) 0.0280(11) Uani 1 1 d . . .
C61 C 1.4285(4) 1.1609(4) 1.5596(3) 0.0327(11) Uani 1 1 d . . .
H61A H 1.3598 1.1446 1.5267 0.039 Uiso 1 1 calc R . .
C62 C 1.4710(4) 1.0848(4) 1.5716(3) 0.0423(13) Uani 1 1 d . . .
H62A H 1.4313 1.0150 1.5480 0.051 Uiso 1 1 calc R . .
C63 C 1.5719(4) 1.1107(4) 1.6181(3) 0.0390(13) Uani 1 1 d . . .
H63A H 1.6004 1.0575 1.6265 0.047 Uiso 1 1 calc R . .
C64 C 1.5881(4) 1.2818(4) 1.6411(3) 0.0326(11) Uani 1 1 d . . .
H64A H 1.6288 1.3510 1.6656 0.039 Uiso 1 1 calc R . .
O70 O 0.6798(3) 1.0521(3) 0.9665(2) 0.0494(10) Uani 1 1 d . . .
C71 C 0.7501(5) 1.0678(5) 0.9220(3) 0.0481(14) Uani 1 1 d . . .
H71A H 0.7366 1.0034 0.8853 0.058 Uiso 1 1 calc R . .
H71B H 0.8240 1.0913 0.9535 0.058 Uiso 1 1 calc R . .
C72 C 0.7283(6) 1.1479(6) 0.8839(4) 0.073(2) Uani 1 1 d . . .
H72A H 0.7398 1.1377 0.8345 0.088 Uiso 1 1 calc R . .
H72B H 0.7733 1.2175 0.9139 0.088 Uiso 1 1 calc R . .
C73 C 0.6144(6) 1.1326(6) 0.8768(5) 0.078(2) Uani 1 1 d . . .
H73A H 0.5975 1.1963 0.8729 0.093 Uiso 1 1 calc R . .
H73B H 0.5677 1.0765 0.8333 0.093 Uiso 1 1 calc R . .
C74 C 0.6060(6) 1.1046(5) 0.9482(4) 0.0651(19) Uani 1 1 d . . .
H74A H 0.6230 1.1670 0.9878 0.078 Uiso 1 1 calc R . .
H74B H 0.5340 1.0595 0.9418 0.078 Uiso 1 1 calc R . .
N8 N 1.6313(3) 1.2084(3) 1.6518(2) 0.0349(10) Uani 1 1 d . . .
O80A O 1.8774(3) 1.3297(3) 1.6191(2) 0.0630(12) Uiso 0.65 1 d P A 1
H80A H 1.8581 1.2653 1.6104 0.094 Uiso 0.65 1 calc PR A 1
C81A C 1.8000(7) 1.3614(8) 1.5684(5) 0.050(2) Uiso 0.65 1 d P A 1
H81A H 1.7944 1.4253 1.5942 0.075 Uiso 0.65 1 calc PR A 1
H81B H 1.7313 1.3075 1.5525 0.075 Uiso 0.65 1 calc PR A 1
H81C H 1.8228 1.3725 1.5248 0.075 Uiso 0.65 1 calc PR A 1
O80B O 1.8774(3) 1.3297(3) 1.6191(2) 0.0630(12) Uiso 0.35 1 d P B 2
H80B H 1.9160 1.2932 1.6163 0.094 Uiso 0.35 1 calc PR B 2
C81B C 1.8028(15) 1.3076(17) 1.5518(11) 0.063(5) Uiso 0.35 1 d P B 2
H81D H 1.7383 1.3165 1.5597 0.094 Uiso 0.35 1 calc PR B 2
H81E H 1.7880 1.2364 1.5256 0.094 Uiso 0.35 1 calc PR B 2
H81F H 1.8288 1.3540 1.5221 0.094 Uiso 0.35 1 calc PR B 2

loop_
_atom_site_aniso_label
_atom_site_aniso_U_11
_atom_site_aniso_U_22
_atom_site_aniso_U_33
_atom_site_aniso_U_23
_atom_site_aniso_U_13
_atom_site_aniso_U_12
Ag1 0.0534(3) 0.0431(2) 0.0347(2) 0.00956(19) 0.0205(2) 0.0253(2)
Ag2 0.0397(2) 0.0405(2) 0.0436(3) 0.00491(19) -0.00320(19) 0.02324(19)
S1 0.0329(7) 0.0315(7) 0.0368(7) 0.0016(6) 0.0021(6) 0.0141(6)
C65 0.049(4) 0.052(4) 0.056(4) 0.019(3) 0.005(3) 0.014(3)
O10 0.039(2) 0.044(2) 0.041(2) 0.0035(17) -0.0031(17) 0.0233(17)
O11 0.047(2) 0.048(2) 0.056(2) -0.0046(19) 0.007(2) 0.0289(19)
O12 0.039(2) 0.037(2) 0.045(2) -0.0017(18) 0.0009(18) 0.0069(17)
F1 0.074(3) 0.068(3) 0.096(3) 0.041(2) -0.005(2) -0.017(2)
F2 0.089(3) 0.071(3) 0.071(3) 0.037(2) 0.002(2) 0.033(2)
F3 0.078(3) 0.113(3) 0.066(3) 0.036(2) 0.038(2) 0.041(3)
S2 0.0359(7) 0.0321(7) 0.0293(7) 0.0062(6) 0.0047(6) 0.0103(6)
C66 0.053(4) 0.055(4) 0.044(3) 0.022(3) 0.015(3) 0.024(3)
O13 0.056(3) 0.043(2) 0.045(2) 0.0010(19) 0.007(2) -0.009(2)
O14 0.054(2) 0.052(2) 0.044(2) 0.0079(19) 0.0101(19) 0.031(2)
O15 0.051(2) 0.051(2) 0.037(2) 0.0105(18) 0.0005(18) 0.0280(19)
F4 0.063(2) 0.077(2) 0.053(2) 0.0357(19) 0.0152(18) 0.0358(19)
F5 0.051(2) 0.081(3) 0.095(3) 0.043(2) 0.014(2) -0.005(2)
F6 0.081(3) 0.107(3) 0.053(2) 0.035(2) 0.036(2) 0.058(2)
N1 0.033(2) 0.034(2) 0.028(2) 0.0071(19) 0.0066(19) 0.0112(19)
C1 0.039(3) 0.033(3) 0.028(3) 0.005(2) 0.006(2) 0.012(2)
C2 0.037(3) 0.044(3) 0.035(3) 0.012(2) 0.005(2) 0.018(3)
C3 0.031(3) 0.041(3) 0.035(3) 0.007(2) 0.010(2) 0.015(2)
C4 0.029(3) 0.029(3) 0.029(3) 0.007(2) 0.005(2) 0.007(2)
C5 0.032(3) 0.028(3) 0.026(3) 0.004(2) 0.006(2) 0.011(2)
C6 0.027(3) 0.028(3) 0.033(3) 0.011(2) 0.008(2) 0.011(2)
O1 0.050(2) 0.0322(19) 0.0322(19) 0.0103(16) 0.0120(17) 0.0141(17)
N2 0.033(2) 0.029(2) 0.029(2) 0.0068(18) 0.0102(18) 0.0149(18)
C7 0.031(3) 0.032(3) 0.029(3) 0.009(2) 0.014(2) 0.014(2)
C8 0.037(3) 0.034(3) 0.038(3) 0.011(2) 0.016(2) 0.009(2)
C9 0.049(3) 0.040(3) 0.043(3) 0.019(3) 0.027(3) 0.015(3)
C10 0.039(3) 0.037(3) 0.033(3) 0.015(2) 0.016(2) 0.019(2)
C11 0.059(4) 0.051(3) 0.039(3) 0.024(3) 0.026(3) 0.031(3)
C12 0.063(4) 0.062(4) 0.032(3) 0.017(3) 0.018(3) 0.036(3)
C13 0.051(3) 0.045(3) 0.030(3) 0.005(3) 0.005(3) 0.023(3)
C14 0.039(3) 0.036(3) 0.031(3) 0.007(2) 0.009(2) 0.019(2)
C15 0.039(3) 0.033(3) 0.030(3) 0.010(2) 0.015(2) 0.024(2)
C16 0.030(3) 0.030(3) 0.029(3) 0.008(2) 0.012(2) 0.017(2)
C17 0.027(2) 0.023(2) 0.026(2) 0.003(2) 0.007(2) 0.008(2)
C18 0.026(2) 0.026(3) 0.031(3) 0.004(2) 0.005(2) 0.011(2)
C19 0.039(3) 0.031(3) 0.042(3) 0.007(2) 0.013(2) 0.016(2)
C20 0.045(3) 0.040(3) 0.050(3) 0.009(3) 0.016(3) 0.025(3)
C21 0.055(4) 0.030(3) 0.053(4) 0.011(3) 0.008(3) 0.021(3)
C22 0.043(3) 0.031(3) 0.041(3) 0.009(2) 0.007(3) 0.011(2)
C23 0.035(3) 0.025(3) 0.028(3) 0.004(2) 0.005(2) 0.009(2)
C24 0.034(3) 0.033(3) 0.029(3) 0.008(2) 0.008(2) 0.006(2)
C25 0.030(3) 0.039(3) 0.031(3) 0.010(2) 0.011(2) 0.016(2)
C26 0.028(3) 0.029(3) 0.022(2) 0.004(2) 0.001(2) 0.011(2)
N3 0.034(2) 0.030(2) 0.026(2) 0.0076(18) 0.0062(18) 0.0169(18)
C27 0.020(2) 0.031(3) 0.030(3) 0.007(2) 0.009(2) 0.010(2)
O2 0.0354(19) 0.0359(19) 0.0270(19) 0.0072(15) 0.0041(16) 0.0155(16)
C28 0.025(2) 0.030(3) 0.028(3) 0.009(2) 0.011(2) 0.012(2)
C29 0.025(2) 0.035(3) 0.033(3) 0.007(2) 0.004(2) 0.011(2)
C30 0.044(3) 0.025(3) 0.046(3) 0.004(2) 0.004(3) 0.010(2)
C31 0.035(3) 0.031(3) 0.043(3) 0.009(2) 0.003(2) 0.015(2)
C32 0.034(3) 0.032(3) 0.034(3) 0.006(2) 0.007(2) 0.015(2)
N4 0.029(2) 0.036(2) 0.034(2) 0.007(2) -0.0007(19) 0.0162(19)
N5 0.037(2) 0.039(2) 0.028(2) 0.0065(19) 0.0098(19) 0.016(2)
C33 0.037(3) 0.049(3) 0.031(3) 0.012(3) 0.007(2) 0.017(3)
C34 0.033(3) 0.064(4) 0.035(3) 0.010(3) 0.003(2) 0.027(3)
C35 0.033(3) 0.056(4) 0.036(3) 0.008(3) 0.008(2) 0.025(3)
C36 0.023(2) 0.035(3) 0.032(3) 0.004(2) 0.005(2) 0.011(2)
C37 0.034(3) 0.032(3) 0.032(3) 0.010(2) 0.009(2) 0.014(2)
C38 0.027(3) 0.031(3) 0.030(3) 0.006(2) 0.005(2) 0.012(2)
O3 0.033(2) 0.083(3) 0.036(2) 0.017(2) 0.0143(17) 0.032(2)
N6 0.025(2) 0.038(2) 0.025(2) 0.0034(18) 0.0076(17) 0.0125(18)
C39 0.028(3) 0.030(3) 0.028(3) 0.007(2) 0.007(2) 0.016(2)
C40 0.026(3) 0.037(3) 0.035(3) 0.009(2) 0.005(2) 0.007(2)
C41 0.029(3) 0.035(3) 0.043(3) 0.016(2) 0.012(2) 0.008(2)
C42 0.034(3) 0.032(3) 0.031(3) 0.010(2) 0.010(2) 0.015(2)
C43 0.041(3) 0.039(3) 0.032(3) 0.014(2) 0.011(2) 0.016(3)
C44 0.049(3) 0.046(3) 0.027(3) 0.016(3) 0.010(3) 0.021(3)
C45 0.040(3) 0.033(3) 0.031(3) 0.002(2) 0.005(2) 0.013(2)
C46 0.035(3) 0.032(3) 0.027(3) 0.010(2) 0.009(2) 0.014(2)
C47 0.027(2) 0.026(2) 0.029(3) 0.006(2) 0.009(2) 0.014(2)
C48 0.023(2) 0.029(3) 0.028(3) 0.009(2) 0.008(2) 0.013(2)
C49 0.022(2) 0.028(2) 0.027(2) 0.005(2) 0.005(2) 0.010(2)
C50 0.027(2) 0.032(3) 0.026(2) 0.008(2) 0.006(2) 0.014(2)
C51 0.033(3) 0.042(3) 0.036(3) 0.010(2) 0.012(2) 0.021(2)
C52 0.047(3) 0.039(3) 0.054(4) 0.013(3) 0.019(3) 0.030(3)
C53 0.055(4) 0.038(3) 0.059(4) 0.017(3) 0.013(3) 0.031(3)
C54 0.043(3) 0.032(3) 0.040(3) 0.014(2) 0.010(3) 0.018(2)
C55 0.030(3) 0.028(3) 0.026(2) 0.004(2) 0.002(2) 0.011(2)
C56 0.032(3) 0.029(3) 0.028(3) 0.008(2) 0.008(2) 0.010(2)
C57 0.026(3) 0.036(3) 0.030(3) 0.007(2) 0.011(2) 0.011(2)
C58 0.025(2) 0.024(2) 0.023(2) 0.000(2) 0.000(2) 0.012(2)
N7 0.026(2) 0.028(2) 0.030(2) 0.0026(18) 0.0063(18) 0.0169(18)
C59 0.025(2) 0.032(3) 0.030(3) 0.011(2) 0.012(2) 0.014(2)
O4 0.0252(17) 0.0382(19) 0.0302(18) 0.0063(15) 0.0033(15) 0.0162(15)
C60 0.029(3) 0.030(3) 0.027(3) 0.006(2) 0.005(2) 0.015(2)
C61 0.024(3) 0.036(3) 0.038(3) 0.008(2) 0.007(2) 0.015(2)
C62 0.039(3) 0.030(3) 0.051(3) 0.008(3) 0.005(3) 0.010(2)
C63 0.036(3) 0.032(3) 0.051(3) 0.011(3) 0.006(3) 0.018(2)
C64 0.034(3) 0.031(3) 0.034(3) 0.006(2) 0.007(2) 0.017(2)
O70 0.063(3) 0.050(2) 0.041(2) 0.0167(19) 0.016(2) 0.023(2)
C71 0.042(3) 0.049(4) 0.050(4) 0.007(3) 0.011(3) 0.012(3)
C72 0.092(6) 0.067(5) 0.089(5) 0.042(4) 0.048(5) 0.037(4)
C73 0.080(5) 0.084(5) 0.097(6) 0.055(5) 0.029(5) 0.047(4)
C74 0.083(5) 0.061(4) 0.079(5) 0.026(4) 0.046(4) 0.042(4)
N8 0.030(2) 0.031(2) 0.044(3) 0.007(2) 0.004(2) 0.0162(19)

loop_
_geom_bond_atom_site_label_1
_geom_bond_atom_site_label_2
_geom_bond_distance
_geom_bond_site_symmetry_2
_geom_bond_publ_flag
Ag1 N1 2.147(4) . ?
Ag1 N5 2.153(4) . ?
Ag2 N4 2.214(4) 1_656 ?
Ag2 N8 2.229(4) . ?
S1 O12 1.433(4) . ?
S1 O11 1.437(4) . ?
S1 O10 1.439(4) . ?
S1 C65 1.812(6) . ?
C65 F3 1.323(8) . ?
C65 F2 1.331(7) . ?
C65 F1 1.338(7) . ?
S2 O13 1.425(4) . ?
S2 O14 1.438(4) . ?
S2 O15 1.443(4) . ?
S2 C66 1.812(6) . ?
C66 F5 1.316(7) . ?
C66 F6 1.337(7) . ?
C66 F4 1.342(6) . ?
N1 C1 1.333(6) . ?
N1 C5 1.351(6) . ?
C1 C2 1.381(7) . ?
C2 C3 1.381(7) . ?
C3 C4 1.381(7) . ?
C4 C5 1.384(7) . ?
C4 C6 1.505(6) . ?
C6 O1 1.222(5) . ?
C6 N2 1.358(6) . ?
N2 C7 1.417(6) . ?
C7 C16 1.379(7) . ?
C7 C8 1.410(7) . ?
C8 C9 1.363(7) . ?
C9 C10 1.411(7) . ?
C10 C15 1.412(7) . ?
C10 C11 1.423(7) . ?
C11 C12 1.352(8) . ?
C12 C13 1.395(8) . ?
C13 C14 1.375(7) . ?
C14 C15 1.412(7) . ?
C15 C16 1.442(6) . ?
C16 C17 1.492(7) . ?
C17 C26 1.379(7) . ?
C17 C18 1.430(6) . ?
C18 C19 1.419(7) . ?
C18 C23 1.426(7) . ?
C19 C20 1.370(7) . ?
C20 C21 1.404(8) . ?
C21 C22 1.358(8) . ?
C22 C23 1.415(7) . ?
C23 C24 1.418(7) . ?
C24 C25 1.362(7) . ?
C25 C26 1.404(7) . ?
C26 N3 1.431(6) . ?
N3 C27 1.344(6) . ?
C27 O2 1.225(5) . ?
C27 C28 1.508(6) . ?
C28 C29 1.380(7) . ?
C28 C32 1.388(7) . ?
C29 C30 1.386(7) . ?
C30 C31 1.379(7) . ?
C31 N4 1.324(6) . ?
C32 N4 1.350(6) . ?
N4 Ag2 2.214(4) 1_454 ?
N5 C33 1.347(6) . ?
N5 C37 1.351(6) . ?
C33 C34 1.371(7) . ?
C34 C35 1.376(7) . ?
C35 C36 1.384(7) . ?
C36 C37 1.385(7) . ?
C36 C38 1.517(7) . ?
C38 O3 1.215(6) . ?
C38 N6 1.345(6) . ?
N6 C39 1.433(6) . ?
C39 C48 1.369(7) . ?
C39 C40 1.411(7) . ?
C40 C41 1.361(7) . ?
C41 C42 1.416(7) . ?
C42 C43 1.419(7) . ?
C42 C47 1.431(7) . ?
C43 C44 1.351(7) . ?
C44 C45 1.404(7) . ?
C45 C46 1.377(7) . ?
C46 C47 1.408(7) . ?
C47 C48 1.434(6) . ?
C48 C49 1.503(6) . ?
C49 C58 1.367(6) . ?
C49 C50 1.430(6) . ?
C50 C51 1.414(7) . ?
C50 C55 1.427(7) . ?
C51 C52 1.362(7) . ?
C52 C53 1.402(8) . ?
C53 C54 1.360(8) . ?
C54 C55 1.413(7) . ?
C55 C56 1.411(7) . ?
C56 C57 1.366(7) . ?
C57 C58 1.419(7) . ?
C58 N7 1.430(6) . ?
N7 C59 1.340(6) . ?
C59 O4 1.232(5) . ?
C59 C60 1.508(6) . ?
C60 C61 1.379(7) . ?
C60 C64 1.384(7) . ?
C61 C62 1.374(7) . ?
C62 C63 1.380(7) . ?
C63 N8 1.342(6) . ?
C64 N8 1.340(6) . ?
O70 C74 1.425(7) . ?
O70 C71 1.437(7) . ?
C71 C72 1.486(9) . ?
C72 C73 1.504(10) . ?
C73 C74 1.500(9) . ?
O80A C81A 1.480(10) . ?
